data_7247014
loop_
_publ_author_name
'Brown, Matthew L.'
'Karpiuk, Thomas E.'
'Leznoff, Daniel B.'

_publ_section_title
;
 Emissive lanthanide dicyanoaurate coordination polymers with
 2,2&#x2032;-bipyridine dioxide antenna groups and their hydration states
;
_journal_issue 33
_journal_name_full CrystEngComm
_journal_page_first 4658
_journal_page_last 4668
_journal_paper_doi 10.1039/D3CE00583F
_journal_volume 25
_journal_year 2023
_chemical_formula_moiety 'C26 H20 Au3 N10 O6 Sm0.78 Tb0.22, 3(H2 O)'
_chemical_formula_sum 'C26 H26 Au3 N10 O9 Sm0.79 Tb0.22'
_chemical_formula_weight 1365.66
_space_group_crystal_system triclinic
_space_group_IT_number 2
_space_group_name_Hall '-P 1'
_space_group_name_H-M_alt 'P -1'
_atom_sites_solution_hydrogens mixed
_atom_sites_solution_primary dual
_audit_creation_date 2022-11-29
_audit_creation_method
;
Olex2 1.2
(compiled 2018.05.29 svn.r3508 for OlexSys, GUI svn.r5506)
;
_audit_update_record
;
2022-12-01 deposited with the CCDC.	2023-07-05 downloaded from the CCDC.
;
_cell_angle_alpha 89.150(2)
_cell_angle_beta 85.419(2)
_cell_angle_gamma 70.588(2)
_cell_formula_units_Z 2
_cell_length_a 7.8884(8)
_cell_length_b 10.2453(10)
_cell_length_c 23.058(2)
_cell_measurement_reflns_used 9995
_cell_measurement_temperature 150(2)
_cell_measurement_theta_max 29.210
_cell_measurement_theta_min 2.276
_cell_volume 1751.8(3)
_computing_cell_refinement 'SAINT v8.37A (Bruker, 2015)'
_computing_data_reduction 'SAINT v8.37A (Bruker, 2015)'
_computing_molecular_graphics
;
Olex2 (Dolomanov et al., 2009) and 
ShelxLE (H\"ubschle et al., 2011)
;
_computing_publication_material 'Olex2 (Dolomanov et al., 2009)'
_computing_structure_refinement 'ShelXL (Sheldrick, 2015)'
_computing_structure_solution 'ShelXT (Sheldrick, 2015)'
_diffrn_ambient_temperature 150(2)
_diffrn_detector 'Bruker APEX2 area detector'
_diffrn_detector_area_resol_mean 8.3
_diffrn_measured_fraction_theta_full 1.000
_diffrn_measured_fraction_theta_max 0.912
_diffrn_measurement_device 'three-circle diffractometer'
_diffrn_measurement_device_type 'Bruker SMART APEX CCD area detector'
_diffrn_measurement_method '\f and \w scans'
_diffrn_radiation_monochromator 'horizontally mounted graphite crystal'
_diffrn_radiation_type MoK\a
_diffrn_radiation_wavelength 0.71073
_diffrn_reflns_av_R_equivalents 0.0394
_diffrn_reflns_av_unetI/netI 0.0494
_diffrn_reflns_Laue_measured_fraction_full 1.000
_diffrn_reflns_Laue_measured_fraction_max 0.912
_diffrn_reflns_limit_h_max 10
_diffrn_reflns_limit_h_min -10
_diffrn_reflns_limit_k_max 14
_diffrn_reflns_limit_k_min -13
_diffrn_reflns_limit_l_max 30
_diffrn_reflns_limit_l_min -30
_diffrn_reflns_number 27111
_diffrn_reflns_point_group_measured_fraction_full 1.000
_diffrn_reflns_point_group_measured_fraction_max 0.912
_diffrn_reflns_theta_full 25.242
_diffrn_reflns_theta_max 29.343
_diffrn_reflns_theta_min 1.772
_diffrn_source 'sealed tube'
_diffrn_standards_number 0
_exptl_absorpt_coefficient_mu 14.310
_exptl_absorpt_correction_T_max 0.7459
_exptl_absorpt_correction_T_min 0.5247
_exptl_absorpt_correction_type multi-scan
_exptl_absorpt_process_details
;
SADABS-2016/2 (Bruker,2016/2) was used for absorption correction. 
wR2(int) was 0.0851 before and 0.0391 after correction. 
The Ratio of minimum to maximum transmission is 0.7034. 
;
_exptl_crystal_colour 'clear colourless'
_exptl_crystal_colour_lustre clear
_exptl_crystal_colour_primary colourless
_exptl_crystal_density_diffrn 2.589
_exptl_crystal_description prism
_exptl_crystal_F_000 1247
_exptl_crystal_preparation Luminescent
_exptl_crystal_recrystallization_method 'Slow evaporation from water'
_exptl_crystal_size_max 0.143
_exptl_crystal_size_mid 0.04
_exptl_crystal_size_min 0.04
_refine_diff_density_max 1.094
_refine_diff_density_min -0.904
_refine_diff_density_rms 0.212
_refine_ls_extinction_method none
_refine_ls_goodness_of_fit_ref 1.015
_refine_ls_hydrogen_treatment mixed
_refine_ls_matrix_type full
_refine_ls_number_parameters 484
_refine_ls_number_reflns 8772
_refine_ls_number_restraints 22
_refine_ls_restrained_S_all 1.014
_refine_ls_R_factor_all 0.0504
_refine_ls_R_factor_gt 0.0306
_refine_ls_shift/su_max 0.001
_refine_ls_shift/su_mean 0.000
_refine_ls_structure_factor_coef Fsqd
_refine_ls_weighting_details 'w=1/[\s^2^(Fo^2^)+(0.0121P)^2^+3.1360P] where P=(Fo^2^+2Fc^2^)/3'
_refine_ls_weighting_scheme calc
_refine_ls_wR_factor_gt 0.0434
_refine_ls_wR_factor_ref 0.0472
_reflns_Friedel_coverage 0.000
_reflns_number_gt 6910
_reflns_number_total 8772
_reflns_threshold_expression 'I > 2\s(I)'
_cod_data_source_file d3ce00583f2.cif
_cod_data_source_block 2575SmTb_5Water
_cod_depositor_comments 'Adding full bibliography for 7247008--7247022.cif.'
_cod_database_code 7247014
_shelx_shelxl_version_number 2019/2
_shelx_space_group_comment
;
The symmetry employed for this shelxl refinement is uniquely defined
by the following loop, which should always be used as a source of
symmetry information in preference to the above space-group names.
They are only intended as comments.
;
_shelx_estimated_absorpt_t_max 0.598
_shelx_estimated_absorpt_t_min 0.234
_olex2_refinement_description
;
1. Fixed Uiso
 At 1.2 times of:
  All C(H) groups
 At 1.5 times of:
  All O(H,H) groups
2. Restrained distances
 O1-H1A = O1-H1B = O2-H2B = O2-H2A
 0.9 with sigma of 0.02
 O3-H3A = O3-H3B = O4-H4A = O4-H4B
 0.9 with sigma of 0.02
 O5-H5A = O5-H5B
 0.9 with sigma of 0.02
 H1A-O5
 1.84 with sigma of 0.02
 H1B-O2
 1.86 with sigma of 0.02
 H2A-O3
 1.85 with sigma of 0.02
 H2B-N2_$1
 1.99 with sigma of 0.02
 H4B-O5_$2
 1.83 with sigma of 0.02
 H5A-N5_$1
 1.97 with sigma of 0.02
 H5B-N6_$3
 1.91 with sigma of 0.02
 H1A-H1B
 1.44 with sigma of 0.04
 H2A-H2B
 1.44 with sigma of 0.04
 H3A-H3B
 1.42 with sigma of 0.04
 H4A-H4B
 1.42 with sigma of 0.04
 H5A-H5B
 1.43 with sigma of 0.04
3. Uiso/Uaniso restraints and constraints
Uanis(Sm1) = Uanis(Tb1)
4. Others
 Sof(Tb1)=1-FVAR(1)
 Sof(Sm1)=FVAR(1)
 Sof(Au2B)=0.5*(1-FVAR(3))
 Sof(Au2A)=0.5*FVAR(3)
5.a Aromatic/amide H refined with riding coordinates:
 C18(H18), C19(H19), C20(H20), C21(H21), C22(H22), C23(H23), C26(H26),
 C27(H27), C28(H28), C29(H29), C10(H10), C11(H11), C12(H12), C13(H13), C16(H16),
  C17(H17)
;
_olex2_date_sample_completion 2018-08-20
_olex2_date_sample_data_collection 2018-08-20
_olex2_date_sample_submission 2018-08-20
_olex2_exptl_crystal_mounting_method 'Parabar oil with MiTiGen Duel-thickeness MicroMounts'
_olex2_submission_special_instructions 'No special instructions were received'

loop_
_space_group_symop_operation_xyz
'x, y, z'
'-x, -y, -z'

loop_
_atom_site_label
_atom_site_type_symbol
_atom_site_fract_x
_atom_site_fract_y
_atom_site_fract_z
_atom_site_U_iso_or_equiv
_atom_site_adp_type
_atom_site_occupancy
_atom_site_site_symmetry_order
_atom_site_calc_flag
_atom_site_refinement_flags_posn
_atom_site_refinement_flags_adp
_atom_site_refinement_flags_occupancy
_atom_site_disorder_assembly
_atom_site_disorder_group
Sm1 Sm 0.7133(7) 0.4360(5) 0.2589(2) 0.0099(3) Uani 0.784(17) 1 d . . . A 1
Tb1 Tb 0.712(3) 0.4241(16) 0.2603(9) 0.0099(3) Uani 0.216(17) 1 d . . . A 2
Au1 Au 1.02404(3) -0.05171(2) 0.13213(2) 0.01739(6) Uani 1 1 d . . . . .
Au2A Au 1.000000 0.000000 0.000000 0.0218(2) Uani 0.955(3) 2 d S T P B 1
Au2B Au 0.898(4) 0.0334(16) 0.0113(6) 0.026(4) Uiso 0.0227(17) 1 d . . . B 2
Au3 Au 0.88401(3) -0.03663(2) 0.37890(2) 0.01816(6) Uani 1 1 d . . . . .
Au4 Au 1.000000 0.000000 0.500000 0.01694(7) Uani 1 2 d S T P . .
O1 O 0.4984(5) 0.3093(4) 0.25446(15) 0.0156(8) Uani 1 1 d D . . . .
H1A H 0.425(5) 0.323(5) 0.2875(12) 0.023 Uiso 1 1 d DR . . . .
H1B H 0.424(5) 0.333(5) 0.2254(14) 0.023 Uiso 1 1 d DR . . . .
O10 O 0.7695(4) 0.5715(4) 0.33140(14) 0.0147(8) Uani 1 1 d . . . . .
O11 O 0.4377(5) 0.5773(4) 0.30622(15) 0.0161(8) Uani 1 1 d . . . . .
O20 O 0.8510(5) 0.5821(4) 0.20999(14) 0.0170(8) Uani 1 1 d . . . . .
O21 O 0.5417(5) 0.5393(4) 0.18082(14) 0.0165(8) Uani 1 1 d . . . . .
N1 N 0.8480(6) 0.2526(5) 0.17859(19) 0.0212(10) Uani 1 1 d . . . . .
O5 O 0.2442(5) 0.3696(4) 0.34792(15) 0.0187(8) Uani 1 1 d D . . . .
H5A H 0.207(7) 0.456(2) 0.362(2) 0.028 Uiso 1 1 d DR . . . .
H5B H 0.244(6) 0.315(4) 0.3790(15) 0.028 Uiso 1 1 d DR . . . .
O4 O 1.0351(5) 0.3275(4) 0.26546(15) 0.0182(8) Uani 1 1 d D . . . .
H4A H 1.092(6) 0.343(6) 0.2323(12) 0.027 Uiso 1 1 d DR . . . .
H4B H 1.094(6) 0.346(6) 0.2944(14) 0.027 Uiso 1 1 d DR . . . .
O2 O 0.2516(5) 0.3601(4) 0.17049(16) 0.0232(9) Uani 1 1 d D . . . .
H2A H 0.243(8) 0.307(4) 0.1420(15) 0.035 Uiso 1 1 d DR . . . .
H2B H 0.217(8) 0.447(3) 0.155(2) 0.035 Uiso 1 1 d DR . . . .
O3 O 0.2344(7) 0.2073(5) 0.0773(2) 0.0439(13) Uani 1 1 d D . . . .
H3A H 0.345(5) 0.167(6) 0.060(3) 0.066 Uiso 1 1 d DR . . . .
H3B H 0.178(8) 0.146(5) 0.081(3) 0.066 Uiso 1 1 d DR . . . .
N2 N 1.1767(6) -0.3724(5) 0.1130(2) 0.0258(11) Uani 1 1 d D . . . .
N3 N 0.5808(8) 0.1214(6) 0.0241(3) 0.0457(16) Uani 1 1 d . . . . .
N4 N 0.7312(6) 0.2752(5) 0.3458(2) 0.0218(11) Uani 1 1 d . . . . .
N5 N 1.0902(6) -0.3529(5) 0.3937(2) 0.0231(11) Uani 1 1 d D . . . .
N6 N 1.1735(7) 0.2085(5) 0.4408(2) 0.0257(11) Uani 1 1 d D . . . .
N10 N 0.7009(6) 0.5863(4) 0.38629(17) 0.0138(9) Uani 1 1 d . . . . .
N11 N 0.3941(5) 0.7142(4) 0.30914(17) 0.0138(9) Uani 1 1 d . . . . .
N20 N 0.7586(6) 0.7141(4) 0.20083(17) 0.0139(9) Uani 1 1 d . . . . .
N21 N 0.6156(6) 0.5381(4) 0.12657(17) 0.0139(9) Uani 1 1 d . . . . .
C1 C 0.9169(7) 0.1436(6) 0.1585(2) 0.0187(12) Uani 1 1 d . . . . .
C2 C 1.1262(8) -0.2548(6) 0.1178(2) 0.0219(13) Uani 1 1 d . . . . .
C18 C 0.2395(7) 0.9327(6) 0.2711(2) 0.0222(13) Uani 1 1 d . . . . .
H18 H 0.169938 0.986647 0.241977 0.027 Uiso 1 1 calc R . . . .
C19 C 0.2966(6) 0.7900(6) 0.2674(2) 0.0163(12) Uani 1 1 d . . . . .
H19 H 0.267343 0.745491 0.235749 0.020 Uiso 1 1 calc R . . . .
C20 C 0.7587(7) 0.8121(6) 0.2401(2) 0.0196(12) Uani 1 1 d . . . . .
H20 H 0.819939 0.785780 0.274454 0.024 Uiso 1 1 calc R . . . .
C21 C 0.6694(8) 0.9494(6) 0.2297(2) 0.0239(13) Uani 1 1 d . . . . .
H21 H 0.669486 1.017491 0.257192 0.029 Uiso 1 1 calc R . . . .
C22 C 0.5798(8) 0.9904(6) 0.1800(2) 0.0241(13) Uani 1 1 d . . . . .
H22 H 0.518769 1.085335 0.172874 0.029 Uiso 1 1 calc R . . . .
C23 C 0.5820(7) 0.8883(6) 0.1410(2) 0.0210(12) Uani 1 1 d . . . . .
H23 H 0.520928 0.913668 0.106550 0.025 Uiso 1 1 calc R . . . .
C24 C 0.6716(7) 0.7498(5) 0.1513(2) 0.0152(11) Uani 1 1 d . . . . .
C25 C 0.6834(7) 0.6389(5) 0.1097(2) 0.0161(11) Uani 1 1 d . . . . .
C26 C 0.7548(7) 0.6400(6) 0.0528(2) 0.0192(12) Uani 1 1 d . . . . .
H26 H 0.800867 0.711438 0.040500 0.023 Uiso 1 1 calc R . . . .
C27 C 0.7591(8) 0.5371(6) 0.0138(2) 0.0242(13) Uani 1 1 d . . . . .
H27 H 0.809290 0.536394 -0.025065 0.029 Uiso 1 1 calc R . . . .
C28 C 0.6893(8) 0.4359(6) 0.0325(2) 0.0229(13) Uani 1 1 d . . . . .
H28 H 0.690396 0.364879 0.006316 0.028 Uiso 1 1 calc R . . . .
C29 C 0.6179(7) 0.4369(5) 0.0890(2) 0.0170(12) Uani 1 1 d . . . . .
H29 H 0.570256 0.366567 0.101719 0.020 Uiso 1 1 calc R . . . .
C3 C 0.7337(9) 0.0743(6) 0.0146(3) 0.0300(15) Uani 1 1 d . . . . .
C4 C 0.7773(7) 0.1626(6) 0.3609(2) 0.0201(12) Uani 1 1 d . . . . .
C5 C 1.0072(7) -0.2381(6) 0.3887(2) 0.0194(12) Uani 1 1 d . . . . .
C6 C 1.1092(7) 0.1348(6) 0.4631(2) 0.0203(12) Uani 1 1 d . . . . .
C10 C 0.7977(7) 0.5060(6) 0.4271(2) 0.0177(12) Uani 1 1 d . . . . .
H10 H 0.906848 0.433939 0.415611 0.021 Uiso 1 1 calc R . . . .
C11 C 0.7395(8) 0.5275(6) 0.4853(2) 0.0213(13) Uani 1 1 d . . . . .
H11 H 0.808305 0.471128 0.513977 0.026 Uiso 1 1 calc R . . . .
C12 C 0.5794(8) 0.6327(6) 0.5015(2) 0.0231(13) Uani 1 1 d . . . . .
H12 H 0.539212 0.650636 0.541478 0.028 Uiso 1 1 calc R . . . .
C13 C 0.4788(7) 0.7109(6) 0.4590(2) 0.0217(13) Uani 1 1 d . . . . .
H13 H 0.367412 0.781373 0.469613 0.026 Uiso 1 1 calc R . . . .
C14 C 0.5411(7) 0.6863(5) 0.4005(2) 0.0147(11) Uani 1 1 d . . . . .
C15 C 0.4419(7) 0.7747(5) 0.3544(2) 0.0168(11) Uani 1 1 d . . . . .
C16 C 0.3854(7) 0.9164(6) 0.3588(2) 0.0210(12) Uani 1 1 d . . . . .
H16 H 0.416474 0.959050 0.390695 0.025 Uiso 1 1 calc R . . . .
C17 C 0.2837(7) 0.9973(6) 0.3173(2) 0.0223(13) Uani 1 1 d . . . . .
H17 H 0.244761 1.095415 0.320283 0.027 Uiso 1 1 calc R . . . .

loop_
_atom_site_aniso_label
_atom_site_aniso_U_11
_atom_site_aniso_U_22
_atom_site_aniso_U_33
_atom_site_aniso_U_23
_atom_site_aniso_U_13
_atom_site_aniso_U_12
Sm1 0.01123(18) 0.0069(8) 0.0113(3) 0.0008(5) -0.00083(18) -0.0025(5)
Tb1 0.01123(18) 0.0069(8) 0.0113(3) 0.0008(5) -0.00083(18) -0.0025(5)
Au1 0.02044(11) 0.01413(11) 0.01582(10) -0.00207(8) -0.00051(8) -0.00348(9)
Au2A 0.0279(6) 0.0223(2) 0.0159(2) 0.00096(15) -0.0036(2) -0.0089(3)
Au3 0.02315(12) 0.01465(12) 0.01668(11) 0.00288(8) -0.00505(9) -0.00559(9)
Au4 0.02211(16) 0.01522(16) 0.01328(14) 0.00100(12) -0.00106(12) -0.00606(13)
O1 0.0151(19) 0.018(2) 0.0157(19) 0.0028(16) -0.0012(15) -0.0076(16)
O10 0.0148(18) 0.018(2) 0.0102(17) -0.0028(15) 0.0007(14) -0.0036(16)
O11 0.0158(19) 0.0105(19) 0.0203(19) -0.0022(15) -0.0011(15) -0.0019(15)
O20 0.0184(19) 0.015(2) 0.0167(19) 0.0049(15) -0.0043(15) -0.0045(16)
O21 0.0174(19) 0.022(2) 0.0093(17) 0.0024(15) 0.0007(15) -0.0059(17)
N1 0.018(2) 0.021(3) 0.023(2) -0.005(2) 0.000(2) -0.003(2)
O5 0.027(2) 0.014(2) 0.0153(19) 0.0026(16) 0.0003(16) -0.0083(18)
O4 0.0124(19) 0.023(2) 0.0178(19) -0.0026(17) -0.0024(15) -0.0031(17)
O2 0.028(2) 0.019(2) 0.022(2) 0.0041(17) -0.0082(18) -0.0071(19)
O3 0.051(3) 0.049(3) 0.039(3) -0.012(2) 0.017(2) -0.031(3)
N2 0.030(3) 0.020(3) 0.025(3) -0.001(2) -0.002(2) -0.005(2)
N3 0.043(4) 0.033(4) 0.058(4) 0.005(3) 0.006(3) -0.012(3)
N4 0.021(3) 0.022(3) 0.025(3) 0.007(2) -0.007(2) -0.009(2)
N5 0.026(3) 0.020(3) 0.025(3) 0.002(2) 0.002(2) -0.011(2)
N6 0.034(3) 0.021(3) 0.024(3) -0.001(2) 0.000(2) -0.013(2)
N10 0.016(2) 0.015(2) 0.014(2) 0.0001(18) -0.0039(18) -0.0086(19)
N11 0.012(2) 0.011(2) 0.016(2) -0.0024(18) 0.0005(18) -0.0013(18)
N20 0.018(2) 0.012(2) 0.013(2) -0.0019(18) -0.0004(18) -0.0062(19)
N21 0.013(2) 0.016(2) 0.011(2) 0.0019(18) -0.0043(17) -0.0022(19)
C1 0.019(3) 0.023(3) 0.016(3) 0.006(2) -0.005(2) -0.008(3)
C2 0.025(3) 0.023(3) 0.016(3) 0.002(2) -0.003(2) -0.005(3)
C18 0.025(3) 0.020(3) 0.016(3) 0.008(2) -0.004(2) 0.001(3)
C19 0.011(3) 0.024(3) 0.012(2) 0.003(2) -0.002(2) -0.003(2)
C20 0.029(3) 0.021(3) 0.012(3) -0.002(2) 0.001(2) -0.014(3)
C21 0.033(3) 0.016(3) 0.025(3) -0.007(2) 0.004(3) -0.012(3)
C22 0.031(3) 0.014(3) 0.026(3) -0.001(2) 0.003(3) -0.007(3)
C23 0.026(3) 0.021(3) 0.019(3) 0.008(2) -0.006(2) -0.010(3)
C24 0.018(3) 0.017(3) 0.009(2) 0.001(2) 0.001(2) -0.005(2)
C25 0.016(3) 0.019(3) 0.010(2) 0.004(2) -0.004(2) -0.001(2)
C26 0.023(3) 0.018(3) 0.016(3) 0.002(2) -0.005(2) -0.005(2)
C27 0.030(3) 0.029(4) 0.015(3) 0.002(2) -0.001(2) -0.011(3)
C28 0.031(3) 0.026(3) 0.013(3) -0.002(2) 0.000(2) -0.011(3)
C29 0.018(3) 0.014(3) 0.021(3) 0.001(2) -0.008(2) -0.006(2)
C3 0.042(4) 0.024(4) 0.028(3) 0.003(3) -0.004(3) -0.016(3)
C4 0.019(3) 0.022(3) 0.018(3) -0.001(2) -0.004(2) -0.005(3)
C5 0.024(3) 0.023(3) 0.014(3) 0.002(2) -0.003(2) -0.011(3)
C6 0.024(3) 0.020(3) 0.013(3) -0.001(2) -0.001(2) -0.003(3)
C10 0.017(3) 0.017(3) 0.020(3) 0.005(2) -0.009(2) -0.005(2)
C11 0.030(3) 0.027(3) 0.013(3) 0.008(2) -0.006(2) -0.017(3)
C12 0.033(3) 0.030(3) 0.013(3) -0.001(2) -0.002(2) -0.018(3)
C13 0.017(3) 0.026(3) 0.020(3) -0.003(2) 0.006(2) -0.005(3)
C14 0.017(3) 0.009(3) 0.019(3) -0.003(2) -0.004(2) -0.005(2)
C15 0.016(3) 0.016(3) 0.015(3) -0.002(2) 0.002(2) 0.000(2)
C16 0.019(3) 0.022(3) 0.019(3) -0.002(2) -0.002(2) -0.003(2)
C17 0.026(3) 0.010(3) 0.026(3) 0.002(2) 0.001(3) 0.000(2)

loop_
_atom_type_symbol
_atom_type_description
_atom_type_scat_dispersion_real
_atom_type_scat_dispersion_imag
_atom_type_scat_source
C C 0.0033 0.0016 'International Tables Vol C Tables 4.2.6.8 and 6.1.1.4'
H H 0.0000 0.0000 'International Tables Vol C Tables 4.2.6.8 and 6.1.1.4'
Au Au -2.0133 8.8022 'International Tables Vol C Tables 4.2.6.8 and 6.1.1.4'
N N 0.0061 0.0033 'International Tables Vol C Tables 4.2.6.8 and 6.1.1.4'
O O 0.0106 0.0060 'International Tables Vol C Tables 4.2.6.8 and 6.1.1.4'
Sm Sm -0.1638 3.4418 'International Tables Vol C Tables 4.2.6.8 and 6.1.1.4'
Tb Tb -0.1723 4.1537 'International Tables Vol C Tables 4.2.6.8 and 6.1.1.4'

loop_
_geom_angle_atom_site_label_1
_geom_angle_atom_site_label_2
_geom_angle_atom_site_label_3
_geom_angle
_geom_angle_site_symmetry_1
_geom_angle_site_symmetry_3
_geom_angle_publ_flag
O1 Sm1 N1 74.3(2) . . ?
O1 Sm1 N4 69.04(18) . . ?
O10 Sm1 O1 133.2(3) . . ?
O10 Sm1 O11 70.11(19) . . ?
O10 Sm1 O20 74.08(19) . . ?
O10 Sm1 O21 121.1(2) . . ?
O10 Sm1 N1 146.8(3) . . ?
O10 Sm1 O4 78.2(2) . . ?
O10 Sm1 N4 80.0(2) . . ?
O11 Sm1 O1 73.40(19) . . ?
O11 Sm1 N1 143.1(3) . . ?
O11 Sm1 O4 146.1(3) . . ?
O11 Sm1 N4 85.9(2) . . ?
O20 Sm1 O1 146.3(3) . . ?
O20 Sm1 O11 107.7(2) . . ?
O20 Sm1 O21 71.50(18) . . ?
O20 Sm1 N1 89.9(2) . . ?
O20 Sm1 O4 73.8(2) . . ?
O20 Sm1 N4 144.0(3) . . ?
O21 Sm1 O1 76.3(2) . . ?
O21 Sm1 O11 76.9(2) . . ?
O21 Sm1 N1 78.6(2) . . ?
O21 Sm1 O4 132.1(3) . . ?
O21 Sm1 N4 144.4(3) . . ?
O4 Sm1 O1 124.6(2) . . ?
O4 Sm1 N1 69.34(19) . . ?
O4 Sm1 N4 76.7(2) . . ?
N4 Sm1 N1 98.8(2) . . ?
O1 Tb1 O10 135.1(8) . . ?
O1 Tb1 O11 74.8(6) . . ?
O1 Tb1 O20 144.8(9) . . ?
O1 Tb1 O21 77.2(6) . . ?
O1 Tb1 N1 76.8(6) . . ?
O1 Tb1 O4 129.3(7) . . ?
O1 Tb1 N4 72.3(5) . . ?
O10 Tb1 O20 70.9(5) . . ?
O10 Tb1 N1 145.4(9) . . ?
O10 Tb1 O4 77.0(6) . . ?
O10 Tb1 N4 80.8(6) . . ?
O11 Tb1 O10 68.7(5) . . ?
O11 Tb1 O20 103.4(6) . . ?
O11 Tb1 O21 75.5(5) . . ?
O11 Tb1 N1 145.0(9) . . ?
O11 Tb1 O4 144.7(9) . . ?
O11 Tb1 N4 87.7(6) . . ?
O20 Tb1 N1 88.3(6) . . ?
O21 Tb1 O10 116.3(6) . . ?
O21 Tb1 O20 68.6(5) . . ?
O21 Tb1 N1 78.6(6) . . ?
O21 Tb1 O4 129.6(8) . . ?
O21 Tb1 N4 148.1(9) . . ?
O4 Tb1 O20 71.8(5) . . ?
O4 Tb1 N1 70.2(5) . . ?
O4 Tb1 N4 78.7(6) . . ?
N4 Tb1 O20 142.7(9) . . ?
N4 Tb1 N1 102.8(6) . . ?
Au2A Au1 Au2B 13.5(4) . 2_755 ?
C1 Au1 Au2A 97.49(15) . . ?
C1 Au1 Au2B 89.5(4) . . ?
C1 Au1 Au2B 104.5(3) . 2_755 ?
C1 Au1 C2 171.6(2) . . ?
C2 Au1 Au2A 90.67(15) . . ?
C2 Au1 Au2B 83.9(3) . 2_755 ?
C2 Au1 Au2B 98.0(4) . . ?
Au1 Au2A Au1 180.0 . 2_755 ?
C3 Au2A Au1 88.41(17) 2_755 2_755 ?
C3 Au2A Au1 91.59(17) . 2_755 ?
C3 Au2A Au1 88.41(17) . . ?
C3 Au2A Au1 91.59(17) 2_755 . ?
C3 Au2A C3 180.0 . 2_755 ?
Au1 Au2B Au1 151.8(9) . 2_755 ?
Au2B Au2B Au1 85.7(10) 2_755 . ?
Au2B Au2B N3 167.3(11) 2_755 . ?
N3 Au2B Au1 102.5(5) . 2_755 ?
N3 Au2B Au1 105.6(7) . . ?
C3 Au2B Au1 99.2(7) . 2_755 ?
C3 Au2B Au1 108.7(10) . . ?
C3 Au2B Au2B 163.2(15) . 2_755 ?
C3 Au2B N3 4.2(5) . . ?
C4 Au3 Au4 97.40(15) . . ?
C4 Au3 C5 173.7(2) . . ?
C5 Au3 Au4 86.35(15) . . ?
Au3 Au4 Au3 180.0 . 2_756 ?
C6 Au4 Au3 86.68(15) . . ?
C6 Au4 Au3 86.68(15) 2_756 2_756 ?
C6 Au4 Au3 93.32(15) 2_756 . ?
C6 Au4 Au3 93.32(15) . 2_756 ?
C6 Au4 C6 180.0 2_756 . ?
Sm1 O1 H1A 110(3) . . ?
Sm1 O1 H1B 116(3) . . ?
Tb1 O1 H1A 110(3) . . ?
Tb1 O1 H1B 118(3) . . ?
H1A O1 H1B 105(3) . . ?
N10 O10 Sm1 126.7(3) . . ?
N10 O10 Tb1 124.6(5) . . ?
N11 O11 Sm1 121.8(3) . . ?
N11 O11 Tb1 124.8(5) . . ?
N20 O20 Sm1 121.2(3) . . ?
N20 O20 Tb1 122.4(5) . . ?
N21 O21 Sm1 122.5(3) . . ?
N21 O21 Tb1 123.0(5) . . ?
C1 N1 Sm1 157.4(4) . . ?
C1 N1 Tb1 155.0(6) . . ?
H5A O5 H5B 106(3) . . ?
Sm1 O4 H4A 108(3) . . ?
Sm1 O4 H4B 123(3) . . ?
Tb1 O4 H4A 110(3) . . ?
Tb1 O4 H4B 124(3) . . ?
H4A O4 H4B 106(3) . . ?
H2A O2 H2B 104(3) . . ?
H3A O3 H3B 109(4) . . ?
C3 N3 Au2B 4.5(5) . . ?
C4 N4 Sm1 145.5(4) . . ?
C4 N4 Tb1 144.0(6) . . ?
O10 N10 C10 118.8(4) . . ?
O10 N10 C14 119.4(4) . . ?
C10 N10 C14 121.7(4) . . ?
O11 N11 C19 118.1(4) . . ?
O11 N11 C15 120.2(4) . . ?
C19 N11 C15 121.7(5) . . ?
O20 N20 C20 119.3(4) . . ?
O20 N20 C24 119.5(4) . . ?
C24 N20 C20 121.1(5) . . ?
O21 N21 C25 119.6(4) . . ?
O21 N21 C29 119.2(4) . . ?
C25 N21 C29 121.2(4) . . ?
N1 C1 Au1 173.5(5) . . ?
N2 C2 Au1 174.9(5) . . ?
C19 C18 H18 120.0 . . ?
C19 C18 C17 119.9(5) . . ?
C17 C18 H18 120.0 . . ?
N11 C19 C18 119.7(5) . . ?
N11 C19 H19 120.2 . . ?
C18 C19 H19 120.2 . . ?
N20 C20 H20 120.2 . . ?
N20 C20 C21 119.6(5) . . ?
C21 C20 H20 120.2 . . ?
C20 C21 H21 119.3 . . ?
C20 C21 C22 121.3(5) . . ?
C22 C21 H21 119.3 . . ?
C21 C22 H22 121.1 . . ?
C21 C22 C23 117.7(5) . . ?
C23 C22 H22 121.1 . . ?
C22 C23 H23 119.4 . . ?
C22 C23 C24 121.2(5) . . ?
C24 C23 H23 119.4 . . ?
N20 C24 C23 119.1(5) . . ?
N20 C24 C25 118.1(4) . . ?
C23 C24 C25 122.7(5) . . ?
N21 C25 C24 119.3(4) . . ?
N21 C25 C26 119.5(5) . . ?
C26 C25 C24 121.1(5) . . ?
C25 C26 H26 119.9 . . ?
C27 C26 C25 120.1(5) . . ?
C27 C26 H26 119.9 . . ?
C26 C27 H27 120.6 . . ?
C28 C27 C26 118.7(5) . . ?
C28 C27 H27 120.6 . . ?
C27 C28 H28 119.8 . . ?
C29 C28 C27 120.4(5) . . ?
C29 C28 H28 119.8 . . ?
N21 C29 C28 120.1(5) . . ?
N21 C29 H29 120.0 . . ?
C28 C29 H29 120.0 . . ?
N3 C3 Au2A 177.4(6) . . ?
N3 C3 Au2B 171.3(10) . . ?
N4 C4 Au3 172.4(5) . . ?
N5 C5 Au3 175.0(5) . . ?
N6 C6 Au4 177.9(5) . . ?
N10 C10 H10 119.7 . . ?
N10 C10 C11 120.5(5) . . ?
C11 C10 H10 119.7 . . ?
C10 C11 H11 120.4 . . ?
C10 C11 C12 119.2(5) . . ?
C12 C11 H11 120.4 . . ?
C11 C12 H12 120.3 . . ?
C13 C12 C11 119.4(5) . . ?
C13 C12 H12 120.3 . . ?
C12 C13 H13 120.0 . . ?
C12 C13 C14 120.0(5) . . ?
C14 C13 H13 120.0 . . ?
N10 C14 C13 119.1(5) . . ?
N10 C14 C15 119.8(4) . . ?
C13 C14 C15 121.0(5) . . ?
N11 C15 C14 119.2(5) . . ?
N11 C15 C16 119.4(5) . . ?
C16 C15 C14 121.2(5) . . ?
C15 C16 H16 119.7 . . ?
C15 C16 C17 120.6(5) . . ?
C17 C16 H16 119.7 . . ?
C18 C17 H17 120.6 . . ?
C16 C17 C18 118.7(5) . . ?
C16 C17 H17 120.6 . . ?

loop_
_geom_bond_atom_site_label_1
_geom_bond_atom_site_label_2
_geom_bond_distance
_geom_bond_site_symmetry_2
_geom_bond_publ_flag
Sm1 O1 2.463(6) . ?
Sm1 O10 2.348(7) . ?
Sm1 O11 2.365(6) . ?
Sm1 O20 2.351(6) . ?
Sm1 O21 2.361(6) . ?
Sm1 N1 2.559(7) . ?
Sm1 O4 2.425(6) . ?
Sm1 N4 2.557(7) . ?
Tb1 O1 2.365(19) . ?
Tb1 O10 2.41(2) . ?
Tb1 O11 2.385(19) . ?
Tb1 O20 2.468(17) . ?
Tb1 O21 2.414(19) . ?
Tb1 N1 2.51(2) . ?
Tb1 O4 2.422(19) . ?
Tb1 N4 2.458(18) . ?
Au1 Au2A 3.0945(4) . ?
Au1 Au2B 3.329(15) 2_755 ?
Au1 Au2B 3.052(12) . ?
Au1 C1 1.979(6) . ?
Au1 C2 1.988(6) . ?
Au2A C3 1.984(7) . ?
Au2A C3 1.984(7) 2_755 ?
Au2B Au2B 1.58(5) 2_755 ?
Au2B N3 2.35(3) . ?
Au2B C3 1.22(3) . ?
Au3 Au4 3.0728(3) . ?
Au3 C4 1.984(6) . ?
Au3 C5 1.986(6) . ?
Au4 C6 2.003(6) 2_756 ?
Au4 C6 2.003(6) . ?
O1 H1A 0.901(14) . ?
O1 H1B 0.902(14) . ?
O10 N10 1.326(5) . ?
O11 N11 1.330(5) . ?
O20 N20 1.329(5) . ?
O21 N21 1.336(5) . ?
N1 C1 1.153(7) . ?
O5 H5A 0.893(15) . ?
O5 H5B 0.903(16) . ?
O4 H4A 0.896(19) . ?
O4 H4B 0.901(14) . ?
O2 H2A 0.881(14) . ?
O2 H2B 0.920(15) . ?
O3 H3A 0.90(2) . ?
O3 H3B 0.885(19) . ?
N2 C2 1.140(7) . ?
N3 C3 1.144(8) . ?
N4 C4 1.146(7) . ?
N5 C5 1.150(7) . ?
N6 C6 1.137(6) . ?
N10 C10 1.349(6) . ?
N10 C14 1.353(6) . ?
N11 C19 1.348(6) . ?
N11 C15 1.360(6) . ?
N20 C20 1.362(6) . ?
N20 C24 1.361(6) . ?
N21 C25 1.351(6) . ?
N21 C29 1.355(6) . ?
C18 H18 0.9500 . ?
C18 C19 1.381(7) . ?
C18 C17 1.390(8) . ?
C19 H19 0.9500 . ?
C20 H20 0.9500 . ?
C20 C21 1.375(7) . ?
C21 H21 0.9500 . ?
C21 C22 1.379(8) . ?
C22 H22 0.9500 . ?
C22 C23 1.385(8) . ?
C23 H23 0.9500 . ?
C23 C24 1.386(7) . ?
C24 C25 1.472(7) . ?
C25 C26 1.388(7) . ?
C26 H26 0.9500 . ?
C26 C27 1.385(8) . ?
C27 H27 0.9500 . ?
C27 C28 1.376(7) . ?
C28 H28 0.9500 . ?
C28 C29 1.376(7) . ?
C29 H29 0.9500 . ?
C10 H10 0.9500 . ?
C10 C11 1.381(7) . ?
C11 H11 0.9500 . ?
C11 C12 1.388(8) . ?
C12 H12 0.9500 . ?
C12 C13 1.383(7) . ?
C13 H13 0.9500 . ?
C13 C14 1.396(7) . ?
C14 C15 1.482(7) . ?
C15 C16 1.372(7) . ?
C16 H16 0.9500 . ?
C16 C17 1.379(7) . ?
C17 H17 0.9500 . ?
